data_4115006
loop_
_publ_author_name
'Andrew W. Holland'
'Robert G. Bergman'

_publ_section_title
;
 Heterocumulene Metathesis by Iridium Guanidinate and Ureylene Complexes:
 Catalysis Involving Reversible Insertion To Form Six-Membered
 Metallacycles
;
_journal_name_full 'Journal of the American Chemical Society'
_journal_page_first 9010
_journal_page_last 9011
_journal_paper_doi 10.1021/ja026178y
_journal_volume 124
_journal_year 2002
_chemical_formula_moiety 'C25 H29 Ir N2 O '
_chemical_formula_sum 'C25 H29 Ir N2 O'
_chemical_formula_weight 565.74
_space_group_IT_number 2
_symmetry_cell_setting triclinic
_symmetry_Int_Tables_number 2
_symmetry_space_group_name_Hall '-P 1'
_symmetry_space_group_name_H-M 'P -1'
_audit_creation_date 'Wed Mar 13 15:18:57 2002'
_audit_creation_method 'by teXsan'
_cell_angle_alpha 72.591(1)
_cell_angle_beta 79.509(1)
_cell_angle_gamma 75.557(1)
_cell_formula_units_Z 2
_cell_length_a 8.7517(2)
_cell_length_b 11.3891(2)
_cell_length_c 12.1388(1)
_cell_measurement_reflns_used 4194
_cell_measurement_temperature 159.2
_cell_measurement_theta_max 22.5
_cell_measurement_theta_min 1.8
_cell_volume 1110.43(3)
_computing_cell_refinement 'Bruker SAINT v5.04'
_computing_data_collection 'Bruker SMART v5.0'
_computing_data_reduction 'Bruker SAINT v5.04'
_computing_publication_material teXsan
_computing_structure_refinement teXsan
_computing_structure_solution SIR92
_diffrn_measured_fraction_theta_full 0.9352
_diffrn_measured_fraction_theta_max 0.9352
_diffrn_measurement_device_type 'SMART CCD'
_diffrn_measurement_method \w-scan
_diffrn_radiation_type 'Mo K\a'
_diffrn_radiation_wavelength 0.7107
_diffrn_reflns_av_R_equivalents 0.017
_diffrn_reflns_limit_h_max 10
_diffrn_reflns_limit_h_min 0
_diffrn_reflns_limit_k_max 13
_diffrn_reflns_limit_k_min -12
_diffrn_reflns_limit_l_max 14
_diffrn_reflns_limit_l_min -13
_diffrn_reflns_number 3521
_diffrn_reflns_theta_full 24.72
_diffrn_reflns_theta_max 24.72
_exptl_absorpt_coefficient_mu 6.046
_exptl_absorpt_correction_type empirical
_exptl_crystal_colour green
_exptl_crystal_density_diffrn 1.692
_exptl_crystal_description plate
_exptl_crystal_size_max 0.240
_exptl_crystal_size_mid 0.170
_exptl_crystal_size_min 0.130
_refine_diff_density_max 1.18
_refine_diff_density_min -0.89
_refine_ls_extinction_method none
_refine_ls_goodness_of_fit_ref 1.100
_refine_ls_hydrogen_treatment noref
_refine_ls_number_parameters 262
_refine_ls_number_reflns 3101
_refine_ls_R_factor_gt 0.0222
_refine_ls_shift/su_max 0.0002
_refine_ls_structure_factor_coef F
_refine_ls_weighting_details 'w = 1/[\s^2^(Fo) + 0.00022|Fo|^2^]'
_refine_ls_weighting_scheme calc
_refine_ls_wR_factor_ref 0.0270
_reflns_number_gt 3101
_reflns_number_total 3521
_reflns_threshold_expression F^2^>3.0\s(F^2^)
_cod_data_source_file ja026178y_s2.cif
_cod_data_source_block manuscript_JA026178Y
_cod_original_sg_symbol_H-M 'P -1 '
_cod_original_formula_sum 'C25 H29 Ir N2 O '
_cod_database_code 4115006

loop_
_symmetry_equiv_pos_as_xyz
x,y,z
-x,-y,-z

loop_
_atom_site_label
_atom_site_type_symbol
_atom_site_fract_x
_atom_site_fract_y
_atom_site_fract_z
_atom_site_U_iso_or_equiv
_atom_site_adp_type
_atom_site_occupancy
_atom_site_calc_flag
_atom_site_refinement_flags
Ir1 Ir 0.06334(2) 0.22022(2) 0.01148(2) 0.01803(6) Uani 1.00 d .
O1 O -0.3748(4) 0.3130(3) -0.0237(3) 0.027(1) Uani 1.00 d .
N1 N -0.1037(5) 0.2900(4) -0.0982(3) 0.022(1) Uani 1.00 d .
N2 N -0.1607(5) 0.2408(4) 0.0885(3) 0.023(1) Uani 1.00 d .
C1 C 0.2601(5) 0.2874(5) 0.0326(4) 0.022(1) Uani 1.00 d .
C2 C 0.3014(5) 0.2445(5) -0.0716(4) 0.023(1) Uani 1.00 d .
C3 C 0.2948(6) 0.1140(5) -0.0380(4) 0.023(1) Uani 1.00 d .
C4 C 0.2563(6) 0.0764(4) 0.0865(4) 0.021(1) Uani 1.00 d .
C5 C 0.2396(6) 0.1823(5) 0.1301(4) 0.022(1) Uani 1.00 d .
C6 C 0.2477(6) 0.4183(5) 0.0371(5) 0.031(2) Uani 1.00 d .
C7 C 0.3427(6) 0.3239(5) -0.1902(4) 0.031(2) Uani 1.00 d .
C8 C 0.3282(6) 0.0267(5) -0.1137(4) 0.027(1) Uani 1.00 d .
C9 C 0.2440(6) -0.0543(5) 0.1550(5) 0.032(2) Uani 1.00 d .
C10 C 0.2114(6) 0.1846(5) 0.2559(5) 0.033(2) Uani 1.00 d .
C11 C -0.2358(6) 0.2876(5) -0.0128(4) 0.022(1) Uani 1.00 d .
C12 C -0.1126(5) 0.3208(4) -0.2179(4) 0.020(1) Uani 1.00 d .
C13 C -0.2411(6) 0.4031(5) -0.2708(4) 0.025(1) Uani 1.00 d .
C14 C -0.2437(6) 0.4275(5) -0.3903(5) 0.029(2) Uani 1.00 d .
C15 C -0.1211(6) 0.3738(5) -0.4595(4) 0.029(2) Uani 1.00 d .
C16 C 0.0063(6) 0.2932(5) -0.4073(4) 0.031(2) Uani 1.00 d .
C17 C 0.0109(6) 0.2662(5) -0.2882(4) 0.026(1) Uani 1.00 d .
C18 C -0.1254(7) 0.4030(5) -0.5899(5) 0.038(2) Uani 1.00 d .
C19 C -0.2411(6) 0.2203(5) 0.2017(4) 0.021(1) Uani 1.00 d .
C20 C -0.1749(6) 0.1194(5) 0.2895(4) 0.028(1) Uani 1.00 d .
C21 C -0.2491(6) 0.0975(5) 0.4027(4) 0.032(2) Uani 1.00 d .
C22 C -0.3925(6) 0.1740(5) 0.4313(4) 0.033(2) Uani 1.00 d .
C23 C -0.4581(6) 0.2718(5) 0.3444(5) 0.031(2) Uani 1.00 d .
C24 C -0.3848(6) 0.2973(5) 0.2301(4) 0.027(1) Uani 1.00 d .
C25 C -0.4722(8) 0.1509(7) 0.5555(5) 0.051(2) Uani 1.00 d .
C100 C 0.2705 0.1809 0.0280 0.0025 Uiso 0.00 d P
H1 H 0.3473 0.4417 0.0090 0.0371 Uiso 1.00 calc .
H2 H 0.1694 0.4735 -0.0099 0.0371 Uiso 1.00 calc .
H3 H 0.2182 0.4233 0.1151 0.0371 Uiso 1.00 calc .
H4 H 0.4334 0.3557 -0.1908 0.0375 Uiso 1.00 calc .
H5 H 0.3652 0.2745 -0.2442 0.0375 Uiso 1.00 calc .
H6 H 0.2558 0.3919 -0.2112 0.0375 Uiso 1.00 calc .
H7 H 0.2382 -0.0089 -0.1058 0.0327 Uiso 1.00 calc .
H8 H 0.3501 0.0719 -0.1923 0.0327 Uiso 1.00 calc .
H9 H 0.4174 -0.0384 -0.0911 0.0327 Uiso 1.00 calc .
H10 H 0.2175 -0.0570 0.2350 0.0387 Uiso 1.00 calc .
H11 H 0.1637 -0.0790 0.1292 0.0387 Uiso 1.00 calc .
H12 H 0.3429 -0.1099 0.1443 0.0387 Uiso 1.00 calc .
H13 H 0.2036 0.2679 0.2603 0.0397 Uiso 1.00 calc .
H14 H 0.1155 0.1577 0.2912 0.0397 Uiso 1.00 calc .
H15 H 0.2974 0.1300 0.2953 0.0397 Uiso 1.00 calc .
H16 H -0.3273 0.4429 -0.2255 0.0302 Uiso 1.00 calc .
H17 H -0.3333 0.4830 -0.4248 0.0346 Uiso 1.00 calc .
H18 H 0.0929 0.2550 -0.4534 0.0376 Uiso 1.00 calc .
H19 H 0.1003 0.2095 -0.2544 0.0313 Uiso 1.00 calc .
H20 H -0.1310 0.4904 -0.6241 0.0460 Uiso 1.00 calc .
H21 H -0.0319 0.3567 -0.6231 0.0460 Uiso 1.00 calc .
H22 H -0.2159 0.3800 -0.6037 0.0460 Uiso 1.00 calc .
H23 H -0.0779 0.0650 0.2714 0.0338 Uiso 1.00 calc .
H24 H -0.2014 0.0292 0.4615 0.0384 Uiso 1.00 calc .
H25 H -0.5569 0.3241 0.3627 0.0376 Uiso 1.00 calc .
H26 H -0.4326 0.3665 0.1720 0.0328 Uiso 1.00 calc .
H27 H -0.5682 0.2119 0.5591 0.0611 Uiso 1.00 calc .
H28 H -0.4951 0.0692 0.5805 0.0611 Uiso 1.00 calc .
H29 H -0.4033 0.1576 0.6044 0.0611 Uiso 1.00 calc .

loop_
_atom_site_aniso_label
_atom_site_aniso_U_11
_atom_site_aniso_U_22
_atom_site_aniso_U_33
_atom_site_aniso_U_12
_atom_site_aniso_U_13
_atom_site_aniso_U_23
Ir1 0.0139(1) 0.0201(1) 0.0202(1) -0.00336(7) -0.00112(7) -0.00616(8)
O1 0.018(2) 0.037(2) 0.028(2) -0.004(2) -0.003(1) -0.012(2)
N1 0.014(2) 0.030(2) 0.020(2) -0.005(2) 0.000(2) -0.006(2)
N2 0.017(2) 0.028(2) 0.023(2) -0.002(2) -0.003(2) -0.009(2)
C1 0.009(2) 0.027(3) 0.034(3) -0.003(2) -0.005(2) -0.014(2)
C2 0.008(2) 0.025(3) 0.035(3) -0.003(2) -0.003(2) -0.007(2)
C3 0.014(2) 0.026(3) 0.031(3) -0.003(2) -0.002(2) -0.012(2)
C4 0.018(3) 0.022(3) 0.024(3) -0.001(2) -0.005(2) -0.006(2)
C5 0.017(3) 0.025(3) 0.026(3) -0.005(2) -0.002(2) -0.010(2)
C6 0.025(3) 0.035(3) 0.037(3) -0.010(2) -0.006(2) -0.011(3)
C7 0.025(3) 0.038(3) 0.027(3) -0.011(2) -0.002(2) 0.000(2)
C8 0.025(3) 0.026(3) 0.031(3) -0.002(2) 0.000(2) -0.011(2)
C9 0.029(3) 0.028(3) 0.039(3) -0.007(2) -0.004(2) -0.005(2)
C10 0.029(3) 0.045(4) 0.031(3) -0.010(3) -0.006(2) -0.013(3)
C11 0.018(3) 0.023(3) 0.026(3) -0.004(2) -0.001(2) -0.008(2)
C12 0.019(3) 0.020(3) 0.019(3) -0.008(2) -0.001(2) -0.001(2)
C13 0.024(3) 0.026(3) 0.022(3) -0.002(2) 0.000(2) -0.006(2)
C14 0.030(3) 0.024(3) 0.032(3) 0.002(2) -0.011(2) -0.007(2)
C15 0.036(3) 0.029(3) 0.024(3) -0.011(2) -0.005(2) -0.005(2)
C16 0.030(3) 0.037(3) 0.026(3) -0.007(3) 0.007(2) -0.011(2)
C17 0.021(3) 0.026(3) 0.027(3) -0.003(2) -0.001(2) -0.004(2)
C18 0.049(4) 0.043(4) 0.022(3) -0.008(3) -0.003(3) -0.009(3)
C19 0.021(3) 0.026(3) 0.018(3) -0.006(2) -0.004(2) -0.005(2)
C20 0.022(3) 0.029(3) 0.032(3) -0.003(2) -0.001(2) -0.008(2)
C21 0.035(3) 0.034(3) 0.020(3) -0.004(3) -0.001(2) -0.001(2)
C22 0.030(3) 0.047(4) 0.022(3) -0.010(3) 0.002(2) -0.014(3)
C23 0.022(3) 0.043(3) 0.032(3) -0.003(2) 0.005(2) -0.021(3)
C24 0.024(3) 0.033(3) 0.025(3) -0.005(2) 0.000(2) -0.009(2)
C25 0.051(4) 0.068(5) 0.027(3) -0.006(3) 0.007(3) -0.015(3)

loop_
_atom_type_symbol
_atom_type_description
_atom_type_scat_dispersion_real
_atom_type_scat_dispersion_imag
_atom_type_scat_source
Ir Ir -1.444 7.990
;International Tables for Crystallography
(1992, Vol. C, Tables 4.2.6.8 and 6.1.1.1)
;
N N 0.006 0.003
;International Tables for Crystallography
(1992, Vol. C, Tables 4.2.6.8 and 6.1.1.1)
;
O O 0.011 0.006
;International Tables for Crystallography
(1992, Vol. C, Tables 4.2.6.8 and 6.1.1.1)
;
C C 0.003 0.002
;International Tables for Crystallography
(1992, Vol. C, Tables 4.2.6.8 and 6.1.1.1)
;
H H 0.000 0.000
;International Tables for Crystallography
(1992, Vol. C, Table 6.1.1.2)
;

loop_
_geom_angle_atom_site_label_1
_geom_angle_atom_site_label_2
_geom_angle_atom_site_label_3
_geom_angle
N1 IR1 N2 65.2(2)
N1 IR1 C100 147.1(1)
N2 IR1 C100 147.5(1)
IR1 N1 C11 96.7(3)
IR1 N1 C12 138.4(3)
C11 N1 C12 124.5(4)
IR1 N2 C11 97.3(3)
IR1 N2 C19 138.4(3)
C11 N2 C19 124.3(4)
C2 C1 C5 108.7(4)
C2 C1 C6 125.1(4)
C5 C1 C6 126.1(5)
C1 C2 C3 107.0(4)
C1 C2 C7 125.2(5)
C3 C2 C7 127.8(5)
C2 C3 C4 108.1(4)
C2 C3 C8 127.9(4)
C4 C3 C8 124.0(4)
C3 C4 C5 108.5(4)
C3 C4 C9 124.2(4)
C5 C4 C9 127.3(4)
C1 C5 C4 107.5(4)
C1 C5 C10 125.4(4)
C4 C5 C10 127.0(4)
O1 C11 N1 129.6(5)
O1 C11 N2 129.5(4)
N1 C11 N2 100.8(4)
N1 C12 C13 123.1(4)
N1 C12 C17 119.3(4)
C13 C12 C17 117.6(4)
C12 C13 C14 120.1(5)
C13 C14 C15 122.1(5)
C14 C15 C16 117.8(5)
C14 C15 C18 121.2(5)
C16 C15 C18 121.0(5)
C15 C16 C17 121.3(5)
C12 C17 C16 121.2(5)
N2 C19 C20 119.1(4)
N2 C19 C24 122.4(4)
C20 C19 C24 118.5(4)
C19 C20 C21 120.8(5)
C20 C21 C22 120.9(5)
C21 C22 C23 118.0(5)
C21 C22 C25 120.8(5)
C23 C22 C25 121.2(5)
C22 C23 C24 122.3(5)
C19 C24 C23 119.5(5)
IR1 C100 C1 88.5(2)
IR1 C100 C2 91.0(2)
IR1 C100 C3 90.1(2)
IR1 C100 C4 89.7(2)
IR1 C100 C5 90.6(2)

loop_
_geom_bond_atom_site_label_1
_geom_bond_atom_site_label_2
_geom_bond_distance
_geom_bond_publ_flag
IR1 N1 2.009(4) yes
IR1 N2 2.002(4) yes
IR1 C1 2.134(4) yes
IR1 C2 2.188(4) yes
IR1 C3 2.167(5) yes
IR1 C4 2.157(5) yes
IR1 C5 2.178(5) yes
IR1 C100 1.7889(2) yes
O1 C11 1.201(6) yes
N1 C11 1.405(6) yes
N1 C12 1.401(6) yes
N2 C11 1.398(6) yes
N2 C19 1.405(6) yes
C1 C2 1.444(7) yes
C1 C5 1.431(7) yes
C1 C6 1.484(7) yes
C1 C100 1.211(5) yes
C2 C3 1.431(7) yes
C2 C7 1.488(7) yes
C2 C100 1.230(5) yes
C3 C4 1.441(7) yes
C3 C8 1.492(7) yes
C3 C100 1.220(5) yes
C4 C5 1.423(7) yes
C4 C9 1.492(7) yes
C4 C100 1.214(5) yes
C5 C10 1.510(7) yes
C5 C100 1.224(5) yes
C12 C13 1.390(7) yes
C12 C17 1.389(7) yes
C13 C14 1.397(7) yes
C14 C15 1.372(7) yes
C15 C16 1.373(7) yes
C15 C18 1.523(7) yes
C16 C17 1.390(7) yes
C19 C20 1.397(7) yes
C19 C24 1.394(7) yes
C20 C21 1.387(7) yes
C21 C22 1.390(7) yes
C22 C23 1.372(7) yes
C22 C25 1.516(7) yes
C23 C24 1.396(7) yes

loop_
_geom_contact_atom_site_label_1
_geom_contact_atom_site_label_2
_geom_contact_distance
_geom_contact_site_symmetry_2
O1 C1 3.211(6) 1_455
O1 C6 3.250(6) 1_455
O1 C2 3.310(6) 1_455
O1 C7 3.425(6) 1_455
O1 C6 3.459(6) 2_565
N1 C6 3.496(7) 2_565
N1 C9 3.500(7) 2_555
C4 C8 3.576(7) 2_655
C6 C11 3.250(7) 2_565
C8 C19 3.577(7) 2_555
C9 C12 3.340(7) 2_555
C9 C17 3.529(7) 2_555
C9 C11 3.596(7) 2_555

loop_
_geom_torsion_atom_site_label_1
_geom_torsion_atom_site_label_2
_geom_torsion_atom_site_label_3
_geom_torsion_atom_site_label_4
_geom_torsion
IR1 N1 C11 O1 -175.9(5)
IR1 N1 C11 N2 0.9(4)
IR1 N1 C12 C13 -159.5(4)
IR1 N1 C12 C17 21.4(7)
IR1 N2 C11 O1 175.9(5)
IR1 N2 C11 N1 -1.0(4)
IR1 N2 C19 C20 -33.2(7)
IR1 N2 C19 C24 146.6(4)
IR1 C100 C1 C2 -91.5(2)
IR1 C100 C1 C5 91.1(2)
IR1 C100 C1 C6 -84(48)
IR1 C100 C2 C1 88.1(2)
IR1 C100 C2 C3 -89.8(2)
IR1 C100 C2 C7 130(11)
IR1 C100 C3 C2 91.0(2)
IR1 C100 C3 C4 -89.7(2)
IR1 C100 C3 C8 -121(8)
IR1 C100 C4 C3 90.2(2)
IR1 C100 C4 C5 -90.8(2)
IR1 C100 C4 C9 123(11)
IR1 C100 C5 C1 -88.2(2)
IR1 C100 C5 C4 89.5(2)
IR1 C100 C5 C10 -162(7)
O1 C11 N1 C12 -2.1(8)
O1 C11 N2 C19 -3.4(8)
N1 IR1 N2 C11 0.7(3)
N1 IR1 N2 C19 179.9(5)
N1 IR1 C100 C1 88.0(3)
N1 IR1 C100 C2 15.6(3)
N1 IR1 C100 C3 -55.9(3)
N1 IR1 C100 C4 -128.6(3)
N1 IR1 C100 C5 160.0(3)
N1 C11 N2 C19 179.7(4)
N1 C12 C13 C14 -178.5(4)
N1 C12 C17 C16 179.3(5)
N2 IR1 N1 C11 -0.7(3)
N2 IR1 N1 C12 -173.0(5)
N2 IR1 C100 C1 -82.5(3)
N2 IR1 C100 C2 -154.9(3)
N2 IR1 C100 C3 133.6(3)
N2 IR1 C100 C4 60.9(3)
N2 IR1 C100 C5 -10.5(3)
N2 C11 N1 C12 174.8(4)
N2 C19 C20 C21 178.7(5)
N2 C19 C24 C23 -179.7(5)
C1 C2 C3 C4 -2.3(5)
C1 C2 C3 C8 -179.7(5)
C1 C5 C4 C3 2.7(5)
C1 C5 C4 C9 -179.7(5)
C2 C1 C5 C4 -4.2(5)
C2 C1 C5 C10 173.8(4)
C2 C3 C4 C5 -0.3(5)
C2 C3 C4 C9 -177.9(4)
C3 C2 C1 C5 4.0(5)
C3 C2 C1 C6 -178.2(4)
C3 C4 C5 C10 -175.2(5)
C4 C3 C2 C7 177.6(5)
C4 C5 C1 C6 178.0(5)
C5 C1 C2 C7 -175.8(4)
C5 C4 C3 C8 177.3(5)
C6 C1 C2 C7 2.0(8)
C6 C1 C5 C10 -4.0(8)
C7 C2 C3 C8 0.1(8)
C8 C3 C4 C9 -0.4(7)
C9 C4 C5 C10 2.3(8)
C11 N1 IR1 C100 -175.1(2)
C11 N1 C12 C13 29.8(7)
C11 N1 C12 C17 -149.4(5)
C11 N2 IR1 C100 175.1(2)
C11 N2 C19 C20 145.8(5)
C11 N2 C19 C24 -34.4(7)
C12 N1 IR1 C100 12.6(6)
C12 C13 C14 C15 -1.0(8)
C12 C17 C16 C15 -0.6(8)
C13 C12 C17 C16 0.1(7)
C13 C14 C15 C16 0.6(8)
C13 C14 C15 C18 -179.2(5)
C14 C13 C12 C17 0.6(7)
C14 C15 C16 C17 0.3(8)
C17 C16 C15 C18 180.0(5)
C19 N2 IR1 C100 -5.8(6)
C19 C20 C21 C22 1.1(8)
C19 C24 C23 C22 1.0(8)
C20 C19 C24 C23 0.0(7)
C20 C21 C22 C23 -0.1(8)
C20 C21 C22 C25 -179.2(5)
C21 C20 C19 C24 -1.1(8)
C21 C22 C23 C24 -0.9(8)
C24 C23 C22 C25 178.1(5)
